data_1553679
loop_
_publ_author_name
'Yang, Xin-Yu'
'Yuan, Shuai'
'Qin, Jun-Sheng'
'Lollar, Christina'
'Alsalme, Ali'
'Zhou, Hong-Cai'

_publ_section_title
;
 A flexible thioether-based MOF as a crystalline sponge for structural
 characterization of liquid organic molecules
;
_journal_issue 9
_journal_name_full 'Materials Chemistry Frontiers'
_journal_page_first 1764
_journal_paper_doi 10.1039/C7QM00152E
_journal_volume 1
_journal_year 2017
_chemical_formula_moiety 'C31 H33 Cu2 I2 N5 S3'
_chemical_formula_sum 'C31 H33 Cu2 I2 N5 S3'
_chemical_formula_weight 952.68
_space_group_IT_number 2
_space_group_name_Hall '-P 1'
_space_group_name_H-M_alt 'P -1'
_symmetry_cell_setting triclinic
_symmetry_space_group_name_H-M 'P -1'
_atom_sites_solution_hydrogens geom
_atom_sites_solution_primary direct
_atom_sites_solution_secondary difmap
_audit_creation_method SHELXL-97
_audit_update_record
;
2017-04-03 deposited with the CCDC.
2017-04-27 downloaded from the CCDC.
;
_cell_angle_alpha 112.653(3)
_cell_angle_beta 91.205(4)
_cell_angle_gamma 98.338(3)
_cell_formula_units_Z 2
_cell_length_a 8.962(3)
_cell_length_b 14.515(4)
_cell_length_c 16.577(5)
_cell_measurement_reflns_used 9153
_cell_measurement_temperature 296(2)
_cell_measurement_theta_max 28.05
_cell_measurement_theta_min 1.54
_cell_volume 1962.0(10)
_computing_cell_refinement 'SAINT+ ver. (Bruker, 2001)'
_computing_data_collection 'APEX2  (Bruker, 2008)'
_computing_data_reduction 'SAINT+ ver. (Bruker, 2001)'
_computing_molecular_graphics 'SHELXTL (Sheldrick, 2008)'
_computing_publication_material 'SHELXTL (Sheldrick, 2008)'
_computing_structure_refinement 'SHELXL-97 (Sheldrick, 2008)'
_computing_structure_solution 'SHELXS-97 (Sheldrick, 2008)'
_diffrn_ambient_temperature 296(2)
_diffrn_measured_fraction_theta_full 0.963
_diffrn_measured_fraction_theta_max 0.963
_diffrn_measurement_device_type 'Bruker SMART APEX II CCD area detector'
_diffrn_measurement_method 'phi and omega scans'
_diffrn_radiation_monochromator graphite
_diffrn_radiation_source 'fine-focus sealed tube'
_diffrn_radiation_type MoK\a
_diffrn_radiation_wavelength 0.71073
_diffrn_reflns_av_R_equivalents 0.0357
_diffrn_reflns_av_sigmaI/netI 0.0492
_diffrn_reflns_limit_h_max 11
_diffrn_reflns_limit_h_min -11
_diffrn_reflns_limit_k_max 19
_diffrn_reflns_limit_k_min -19
_diffrn_reflns_limit_l_max 21
_diffrn_reflns_limit_l_min -21
_diffrn_reflns_number 22983
_diffrn_reflns_theta_full 28.06
_diffrn_reflns_theta_max 28.06
_diffrn_reflns_theta_min 1.54
_exptl_absorpt_coefficient_mu 2.843
_exptl_absorpt_correction_T_max 0.6002
_exptl_absorpt_correction_T_min 0.5367
_exptl_absorpt_correction_type multi-scan
_exptl_absorpt_process_details 'SADABS (Sheldrick, 2008)'
_exptl_crystal_colour colorless
_exptl_crystal_density_diffrn 1.612
_exptl_crystal_density_method 'not measured'
_exptl_crystal_description block
_exptl_crystal_F_000 932
_exptl_crystal_size_max 0.25
_exptl_crystal_size_mid 0.21
_exptl_crystal_size_min 0.20
_refine_diff_density_max 2.949
_refine_diff_density_min -1.256
_refine_diff_density_rms 0.193
_refine_ls_extinction_method none
_refine_ls_goodness_of_fit_ref 1.025
_refine_ls_hydrogen_treatment constr
_refine_ls_matrix_type full
_refine_ls_number_parameters 393
_refine_ls_number_reflns 9152
_refine_ls_number_restraints 0
_refine_ls_restrained_S_all 1.025
_refine_ls_R_factor_all 0.0657
_refine_ls_R_factor_gt 0.0474
_refine_ls_shift/su_max 0.001
_refine_ls_shift/su_mean 0.000
_refine_ls_structure_factor_coef Fsqd
_refine_ls_weighting_details 'calc w=1/[\s^2^(Fo^2^)+(0.0774P)^2^+8.9022P] where P=(Fo^2^+2Fc^2^)/3'
_refine_ls_weighting_scheme calc
_refine_ls_wR_factor_gt 0.1371
_refine_ls_wR_factor_ref 0.1490
_reflns_number_gt 7052
_reflns_number_total 9152
_reflns_threshold_expression >2\s(I)
_cod_data_source_file c7qm00152e2.cif
_cod_data_source_block PCN-41(MeCN)
_cod_depositor_comments
;
The following automatic conversions were performed:

data item '_symmetry_cell_setting' value 'Triclinic' was changed to
'triclinic' in accordance with the
/home/saulius/struct/COD-crude-data/automatic-downloads/DataCite-retrospective/RSC/depositions/lib/dictionaries/cif_core.dic
dictionary named 'cif_core.dic' version 2.4.2 last updated on
2011-04-26.

Automatic conversion script
Id: cif_fix_values 6909 2019-04-08 15:41:33Z antanas 
;
_cod_original_cell_volume 1962.1(10)
_cod_original_sg_symbol_H-M P-1
_cod_database_code 1553679

loop_
_symmetry_equiv_pos_as_xyz
'x, y, z'
'-x, -y, -z'

loop_
_atom_site_label
_atom_site_type_symbol
_atom_site_fract_x
_atom_site_fract_y
_atom_site_fract_z
_atom_site_U_iso_or_equiv
_atom_site_adp_type
_atom_site_occupancy
_atom_site_symmetry_multiplicity
_atom_site_calc_flag
_atom_site_refinement_flags
I1 I 0.26375(4) 0.61880(3) 0.37572(3) 0.02307(11) Uani 1 1 d .
I2 I 0.62962(4) 0.43952(3) 0.39342(2) 0.02178(11) Uani 1 1 d .
Cu1 Cu 0.52139(8) 0.55939(5) 0.32592(4) 0.01987(16) Uani 1 1 d .
Cu2 Cu 0.36698(8) 0.49130(5) 0.42982(5) 0.02276(17) Uani 1 1 d .
S3 S 0.95149(16) 0.05472(12) -0.37556(12) 0.0303(4) Uani 1 1 d .
S2 S 0.17185(16) -0.10867(11) -0.37036(13) 0.0321(4) Uani 1 1 d .
S1 S 0.4464(2) 0.25889(14) -0.09379(11) 0.0409(4) Uani 1 1 d .
N3 N 1.3175(5) 0.3173(3) -0.3519(3) 0.0170(9) Uani 1 1 d .
N2 N -0.2045(5) -0.3668(3) -0.3981(3) 0.0217(10) Uani 1 1 d .
C21 C 0.0293(6) -0.2087(4) -0.3800(4) 0.0199(11) Uani 1 1 d .
C7 C 1.0886(6) 0.1551(4) -0.3711(4) 0.0218(12) Uani 1 1 d .
C16 C 0.5611(6) -0.0328(4) -0.3733(4) 0.0203(11) Uani 1 1 d .
N1 N 0.4959(6) 0.4679(4) 0.1960(3) 0.0274(11) Uani 1 1 d .
C12 C 0.6633(7) 0.1268(4) -0.2526(4) 0.0225(12) Uani 1 1 d .
C5 C 1.1818(6) 0.3053(4) -0.3936(4) 0.0217(11) Uani 1 1 d .
H17 H 1.1643 0.3531 -0.4157 0.026 Uiso 1 1 calc R
C23 C -0.0612(6) -0.3819(4) -0.4103(4) 0.0227(12) Uani 1 1 d .
H18 H -0.0403 -0.4469 -0.4238 0.027 Uiso 1 1 calc R
C8 C 1.2309(6) 0.1668(4) -0.3280(4) 0.0230(12) Uani 1 1 d .
H19 H 1.2513 0.1211 -0.3041 0.028 Uiso 1 1 calc R
C10 C 0.7697(6) 0.0881(5) -0.3977(4) 0.0237(12) Uani 1 1 d .
H20A H 0.7812 0.1600 -0.3846 0.028 Uiso 1 1 calc R
H20B H 0.7339 0.0514 -0.4591 0.028 Uiso 1 1 calc R
C9 C 1.3400(6) 0.2473(4) -0.3219(4) 0.0208(11) Uani 1 1 d .
H21 H 1.4350 0.2529 -0.2951 0.025 Uiso 1 1 calc R
C24 C -0.1183(7) -0.1917(4) -0.3654(5) 0.0300(14) Uani 1 1 d .
H22 H -0.1414 -0.1268 -0.3485 0.036 Uiso 1 1 calc R
C11 C 0.6590(6) 0.0605(4) -0.3408(4) 0.0191(11) Uani 1 1 d .
C22 C 0.0562(6) -0.3070(4) -0.4040(4) 0.0226(12) Uani 1 1 d .
H24 H 0.1528 -0.3219 -0.4157 0.027 Uiso 1 1 calc R
C15 C 0.4630(6) -0.0573(4) -0.3165(4) 0.0224(12) Uani 1 1 d .
C14 C 0.4673(7) 0.0074(5) -0.2289(4) 0.0275(13) Uani 1 1 d .
C20 C 0.3457(6) -0.1522(4) -0.3525(4) 0.0230(12) Uani 1 1 d .
H27A H 0.3339 -0.1843 -0.3108 0.028 Uiso 1 1 calc R
H27B H 0.3737 -0.2001 -0.4071 0.028 Uiso 1 1 calc R
C28 C 0.3979(8) 0.4221(5) 0.0480(4) 0.0349(15) Uani 1 1 d .
H28 H 0.3394 0.4371 0.0091 0.042 Uiso 1 1 calc R
C25 C -0.2305(7) -0.2729(5) -0.3765(5) 0.0284(13) Uani 1 1 d .
H29 H -0.3294 -0.2610 -0.3684 0.034 Uiso 1 1 calc R
C26 C 0.5742(8) 0.1688(5) -0.1010(4) 0.0339(15) Uani 1 1 d .
H30A H 0.6762 0.2045 -0.0789 0.041 Uiso 1 1 calc R
H30B H 0.5412 0.1300 -0.0664 0.041 Uiso 1 1 calc R
C29 C 0.4148(8) 0.4839(5) 0.1354(4) 0.0317(14) Uani 1 1 d .
H31 H 0.3670 0.5405 0.1537 0.038 Uiso 1 1 calc R
C6 C 1.0670(6) 0.2261(5) -0.4055(4) 0.0249(12) Uani 1 1 d .
H32 H 0.9758 0.2201 -0.4362 0.030 Uiso 1 1 calc R
C17 C 0.5637(7) -0.1055(5) -0.4669(4) 0.0270(13) Uani 1 1 d .
H36A H 0.5448 -0.0727 -0.5057 0.041 Uiso 1 1 calc R
H36B H 0.4869 -0.1637 -0.4794 0.041 Uiso 1 1 calc R
H36C H 0.6611 -0.1263 -0.4754 0.041 Uiso 1 1 calc R
C18 C 0.7702(8) 0.2264(4) -0.2198(4) 0.0324(14) Uani 1 1 d .
H38A H 0.8727 0.2141 -0.2202 0.049 Uiso 1 1 calc R
H38B H 0.7505 0.2670 -0.1611 0.049 Uiso 1 1 calc R
H38C H 0.7556 0.2614 -0.2573 0.049 Uiso 1 1 calc R
C27 C 0.4684(8) 0.3366(5) 0.0171(4) 0.0318(14) Uani 1 1 d .
C31 C 0.5556(9) 0.3190(5) 0.0783(4) 0.0407(17) Uani 1 1 d .
H40 H 0.6063 0.2638 0.0614 0.049 Uiso 1 1 calc R
C13 C 0.5703(7) 0.0996(4) -0.1965(4) 0.0272(13) Uani 1 1 d .
C19 C 0.3660(9) -0.0188(6) -0.1655(5) 0.048(2) Uani 1 1 d .
H48A H 0.2818 -0.0698 -0.1980 0.072 Uiso 1 1 calc R
H48B H 0.3295 0.0407 -0.1275 0.072 Uiso 1 1 calc R
H48C H 0.4230 -0.0438 -0.1310 0.072 Uiso 1 1 calc R
C30 C 0.5649(8) 0.3863(5) 0.1656(4) 0.0363(16) Uani 1 1 d .
H55 H 0.6235 0.3738 0.2060 0.044 Uiso 1 1 calc R
N5 N 0.9261(15) 0.3799(10) 0.0119(8) 0.118(5) Uani 1 1 d .
C3 C 0.9284(16) 0.4473(11) 0.0755(9) 0.097(4) Uani 1 1 d .
C4 C 0.9277(15) 0.5338(11) 0.1564(8) 0.107(5) Uani 1 1 d .
H6A H 0.9608 0.5948 0.1473 0.160 Uiso 1 1 calc R
H6B H 0.9949 0.5304 0.2006 0.160 Uiso 1 1 calc R
H6C H 0.8270 0.5339 0.1751 0.160 Uiso 1 1 calc R
C1 C 0.9884(15) 0.2647(9) 0.1656(8) 0.080(3) Uani 1 1 d .
C2 C 1.1463(13) 0.2957(10) 0.1693(8) 0.095(4) Uani 1 1 d .
H2A H 1.1706 0.3071 0.1175 0.142 Uiso 1 1 calc R
H2B H 1.1982 0.2438 0.1729 0.142 Uiso 1 1 calc R
H2C H 1.1773 0.3571 0.2201 0.142 Uiso 1 1 calc R
N4 N 0.8590(15) 0.2418(9) 0.1656(8) 0.113(4) Uani 1 1 d .

loop_
_atom_site_aniso_label
_atom_site_aniso_U_11
_atom_site_aniso_U_22
_atom_site_aniso_U_33
_atom_site_aniso_U_23
_atom_site_aniso_U_13
_atom_site_aniso_U_12
I1 0.0219(2) 0.01989(19) 0.0319(2) 0.01376(16) 0.00449(15) 0.00679(14)
I2 0.02059(19) 0.02147(19) 0.0270(2) 0.01203(15) 0.00457(14) 0.00767(14)
Cu1 0.0195(3) 0.0153(3) 0.0219(4) 0.0055(3) 0.0016(3) -0.0009(3)
Cu2 0.0178(3) 0.0174(3) 0.0355(4) 0.0136(3) 0.0051(3) 0.0008(3)
S3 0.0150(7) 0.0237(7) 0.0605(11) 0.0266(8) 0.0017(7) -0.0002(6)
S2 0.0147(7) 0.0176(7) 0.0679(12) 0.0217(8) 0.0029(7) 0.0005(5)
S1 0.0557(12) 0.0419(10) 0.0188(8) 0.0017(7) -0.0032(7) 0.0181(9)
N3 0.016(2) 0.013(2) 0.020(2) 0.0058(18) 0.0000(17) -0.0028(17)
N2 0.019(2) 0.016(2) 0.028(3) 0.008(2) -0.0001(19) -0.0014(18)
C21 0.019(3) 0.013(2) 0.027(3) 0.008(2) 0.001(2) -0.002(2)
C7 0.020(3) 0.014(2) 0.033(3) 0.011(2) 0.006(2) 0.000(2)
C16 0.014(3) 0.021(3) 0.024(3) 0.008(2) -0.003(2) 0.002(2)
N1 0.031(3) 0.024(3) 0.021(3) 0.003(2) 0.002(2) 0.002(2)
C12 0.024(3) 0.015(3) 0.026(3) 0.007(2) -0.001(2) -0.001(2)
C5 0.021(3) 0.020(3) 0.026(3) 0.013(2) -0.001(2) 0.001(2)
C23 0.021(3) 0.012(2) 0.035(3) 0.008(2) 0.008(2) 0.006(2)
C8 0.021(3) 0.020(3) 0.031(3) 0.013(2) 0.001(2) 0.002(2)
C10 0.016(3) 0.025(3) 0.032(3) 0.017(3) -0.002(2) -0.005(2)
C9 0.018(3) 0.019(3) 0.023(3) 0.007(2) -0.002(2) 0.002(2)
C24 0.024(3) 0.016(3) 0.051(4) 0.014(3) 0.004(3) 0.003(2)
C11 0.015(3) 0.021(3) 0.025(3) 0.013(2) -0.001(2) 0.000(2)
C22 0.012(3) 0.016(3) 0.042(3) 0.012(2) 0.003(2) 0.005(2)
C15 0.018(3) 0.016(3) 0.032(3) 0.010(2) 0.003(2) 0.000(2)
C14 0.031(3) 0.025(3) 0.022(3) 0.006(2) 0.003(2) 0.000(2)
C20 0.014(3) 0.019(3) 0.036(3) 0.011(2) 0.002(2) 0.002(2)
C28 0.039(4) 0.037(4) 0.030(3) 0.014(3) -0.002(3) 0.006(3)
C25 0.017(3) 0.023(3) 0.047(4) 0.015(3) 0.006(3) 0.005(2)
C26 0.044(4) 0.029(3) 0.024(3) 0.004(3) 0.002(3) 0.007(3)
C29 0.034(4) 0.030(3) 0.029(3) 0.009(3) 0.006(3) 0.007(3)
C6 0.018(3) 0.028(3) 0.032(3) 0.017(3) -0.003(2) -0.001(2)
C17 0.028(3) 0.023(3) 0.023(3) 0.003(2) 0.004(2) 0.000(2)
C18 0.038(4) 0.018(3) 0.036(4) 0.008(3) -0.007(3) -0.005(3)
C27 0.039(4) 0.032(3) 0.019(3) 0.005(3) 0.001(3) 0.006(3)
C31 0.057(5) 0.034(4) 0.026(3) 0.001(3) 0.000(3) 0.019(3)
C13 0.033(3) 0.020(3) 0.025(3) 0.005(2) -0.001(2) 0.003(2)
C19 0.055(5) 0.046(4) 0.043(4) 0.020(4) 0.020(4) -0.002(4)
C30 0.045(4) 0.033(4) 0.026(3) 0.003(3) -0.003(3) 0.014(3)
N5 0.152(12) 0.110(9) 0.074(8) 0.041(7) -0.016(8) -0.044(8)
C3 0.107(10) 0.097(10) 0.071(8) 0.039(8) -0.023(7) -0.043(8)
C4 0.100(10) 0.116(11) 0.066(8) 0.015(7) -0.028(7) -0.035(8)
C1 0.081(8) 0.075(7) 0.091(8) 0.050(7) 0.001(6) -0.021(6)
C2 0.077(8) 0.120(11) 0.072(8) 0.039(7) -0.001(6) -0.035(7)
N4 0.111(9) 0.107(9) 0.126(10) 0.065(8) 0.005(8) -0.020(7)

loop_
_atom_type_symbol
_atom_type_description
_atom_type_scat_dispersion_real
_atom_type_scat_dispersion_imag
_atom_type_scat_source
C C 0.0033 0.0016 'International Tables Vol C Tables 4.2.6.8 and 6.1.1.4'
H H 0.0000 0.0000 'International Tables Vol C Tables 4.2.6.8 and 6.1.1.4'
Cu Cu 0.3201 1.2651 'International Tables Vol C Tables 4.2.6.8 and 6.1.1.4'
I I -0.4742 1.8119 'International Tables Vol C Tables 4.2.6.8 and 6.1.1.4'
N N 0.0061 0.0033 'International Tables Vol C Tables 4.2.6.8 and 6.1.1.4'
S S 0.1246 0.1234 'International Tables Vol C Tables 4.2.6.8 and 6.1.1.4'

loop_
_geom_angle_atom_site_label_1
_geom_angle_atom_site_label_2
_geom_angle_atom_site_label_3
_geom_angle
_geom_angle_site_symmetry_1
_geom_angle_site_symmetry_3
Cu2 I1 Cu1 60.13(2) . .
Cu2 I2 Cu1 59.72(2) . .
Cu2 I2 Cu2 74.64(3) . 2_666
Cu1 I2 Cu2 113.59(3) . 2_666
N3 Cu1 N1 111.7(2) 2_765 .
N3 Cu1 I1 109.05(13) 2_765 .
N1 Cu1 I1 109.45(15) . .
N3 Cu1 Cu2 131.56(13) 2_765 .
N1 Cu1 Cu2 116.39(15) . .
I1 Cu1 Cu2 59.79(3) . .
N3 Cu1 I2 107.66(13) 2_765 .
N1 Cu1 I2 100.69(15) . .
I1 Cu1 I2 118.08(3) . .
Cu2 Cu1 I2 58.45(3) . .
N2 Cu2 I2 110.67(14) 2 .
N2 Cu2 I1 108.27(14) 2 .
I2 Cu2 I1 121.75(3) . .
N2 Cu2 Cu1 129.06(14) 2 .
I2 Cu2 Cu1 61.83(3) . .
I1 Cu2 Cu1 60.08(3) . .
N2 Cu2 I2 98.87(14) 2 2_666
I2 Cu2 I2 105.36(3) . 2_666
I1 Cu2 I2 109.47(3) . 2_666
Cu1 Cu2 I2 132.07(3) . 2_666
C7 S3 C10 105.7(3) . .
C21 S2 C20 104.0(3) . .
C27 S1 C26 102.4(3) . .
C9 N3 C5 117.0(5) . .
C9 N3 Cu1 120.0(4) . 2_765
C5 N3 Cu1 122.9(4) . 2_765
C25 N2 C23 117.0(5) . .
C25 N2 Cu2 125.1(4) . 2
C23 N2 Cu2 117.4(4) . 2
C22 C21 C24 117.5(5) . .
C22 C21 S2 122.4(4) . .
C24 C21 S2 120.0(4) . .
C6 C7 C8 117.2(5) . .
C6 C7 S3 124.9(5) . .
C8 C7 S3 117.9(4) . .
C11 C16 C15 118.8(5) . .
C11 C16 C17 120.0(5) . .
C15 C16 C17 121.2(5) . .
C29 N1 C30 115.4(5) . .
C29 N1 Cu1 124.2(4) . .
C30 N1 Cu1 120.4(4) . .
C13 C12 C11 119.7(5) . .
C13 C12 C18 121.0(5) . .
C11 C12 C18 119.3(5) . .
N3 C5 C6 123.5(5) . .
N2 C23 C22 123.6(5) . .
C9 C8 C7 118.8(5) . .
C11 C10 S3 107.8(4) . .
N3 C9 C8 124.0(5) . .
C25 C24 C21 119.0(5) . .
C12 C11 C16 120.7(5) . .
C12 C11 C10 118.4(5) . .
C16 C11 C10 120.7(5) . .
C23 C22 C21 119.3(5) . .
C14 C15 C16 120.9(5) . .
C14 C15 C20 119.5(5) . .
C16 C15 C20 119.6(5) . .
C15 C14 C13 119.6(5) . .
C15 C14 C19 121.9(6) . .
C13 C14 C19 118.5(6) . .
C15 C20 S2 104.6(4) . .
C29 C28 C27 120.1(6) . .
N2 C25 C24 123.5(5) . .
C13 C26 S1 107.2(5) . .
N1 C29 C28 124.0(6) . .
C5 C6 C7 119.4(5) . .
C31 C27 C28 117.2(6) . .
C31 C27 S1 123.1(5) . .
C28 C27 S1 119.8(5) . .
C27 C31 C30 118.1(6) . .
C12 C13 C14 120.3(5) . .
C12 C13 C26 120.9(6) . .
C14 C13 C26 118.9(6) . .
N1 C30 C31 125.2(6) . .
N5 C3 C4 178.7(18) . .
N4 C1 C2 177.6(16) . .

loop_
_geom_bond_atom_site_label_1
_geom_bond_atom_site_label_2
_geom_bond_distance
_geom_bond_site_symmetry_2
I1 Cu2 2.6126(9) .
I1 Cu1 2.6204(10) .
I2 Cu2 2.5872(10) .
I2 Cu1 2.6765(9) .
I2 Cu2 2.7048(12) 2_666
Cu1 N3 2.026(4) 2_765
Cu1 N1 2.035(5) .
Cu1 Cu2 2.6218(11) .
Cu2 N2 2.034(5) 2
Cu2 I2 2.7048(12) 2_666
S3 C7 1.741(5) .
S3 C10 1.834(6) .
S2 C21 1.744(5) .
S2 C20 1.823(6) .
S1 C27 1.736(6) .
S1 C26 1.831(7) .
N3 C9 1.329(7) .
N3 C5 1.341(7) .
N3 Cu1 2.026(4) 2_765
N2 C25 1.326(7) .
N2 C23 1.341(7) .
N2 Cu2 2.034(5) 2
C21 C22 1.385(7) .
C21 C24 1.390(8) .
C7 C6 1.389(8) .
C7 C8 1.404(8) .
C16 C11 1.403(7) .
C16 C15 1.410(8) .
C16 C17 1.507(8) .
N1 C29 1.339(8) .
N1 C30 1.343(8) .
C12 C13 1.390(8) .
C12 C11 1.403(8) .
C12 C18 1.508(8) .
C5 C6 1.376(8) .
C23 C22 1.369(8) .
C8 C9 1.380(8) .
C10 C11 1.501(8) .
C24 C25 1.384(8) .
C15 C14 1.389(8) .
C15 C20 1.509(8) .
C14 C13 1.413(8) .
C14 C19 1.525(9) .
C28 C29 1.370(9) .
C28 C27 1.398(9) .
C26 C13 1.510(8) .
C27 C31 1.389(9) .
C31 C30 1.393(9) .
N5 C3 1.126(17) .
C3 C4 1.442(19) .
C1 N4 1.159(15) .
C1 C2 1.414(15) .
